data_4001600
loop_
_publ_author_name
'Rische, Daniel'
'Parala, Harish'
'Gemel, Eliza'
'Winter, Manuela'
'Fischer, Roland A.'

_publ_section_title
;
 New Tungsten(VI) Guanidinato Complexes:&#x00A0; Synthesis,
 Characterization, and Application in Metal&#x2212;Organic Chemical Vapor
 Deposition of Tungsten Nitride Thin Films
;
_journal_issue 25
_journal_name_full 'Chemistry of Materials'
_journal_page_first 6075
_journal_paper_doi 10.1021/cm061999d
_journal_volume 18
_journal_year 2006
_chemical_formula_sum 'C17 H38 Cl N5 W'
_chemical_formula_weight 531.81
_chemical_name_systematic
; 
 ? 
;
_space_group_IT_number 15
_symmetry_cell_setting monoclinic
_symmetry_space_group_name_Hall '-C 2yc'
_symmetry_space_group_name_H-M 'C 1 2/c 1'
_atom_sites_solution_hydrogens geom
_atom_sites_solution_primary direct
_atom_sites_solution_secondary difmap
_audit_creation_method SHELXL-97
_cell_angle_alpha 90.00
_cell_angle_beta 103.140(15)
_cell_angle_gamma 90.00
_cell_formula_units_Z 8
_cell_length_a 15.399(2)
_cell_length_b 9.5815(15)
_cell_length_c 32.617(5)
_cell_measurement_reflns_used 1000
_cell_measurement_temperature 108(2)
_cell_measurement_theta_max 27.49
_cell_measurement_theta_min 2.80
_cell_volume 4686.5(12)
_computing_cell_refinement 'CrysAlis RED 1.171.13, Oxford Diffraction'
_computing_data_collection 'CrysAlis CCD 1.171.13, Oxford Diffraction'
_computing_data_reduction 'CrysAlis RED 1.171.13, Oxford Diffraction'
_computing_molecular_graphics SHELXL-97
_computing_publication_material SHELXL-97
_computing_structure_refinement 'SHELXL-97 (Sheldrick, 1997)'
_computing_structure_solution 'SHELXS-97 (Sheldrick, 1990)'
_diffrn_ambient_temperature 108(2)
_diffrn_measured_fraction_theta_full 0.983
_diffrn_measured_fraction_theta_max 0.983
_diffrn_measurement_device_type 'Sapphire2-CCD, Oxford Diffraction'
_diffrn_measurement_method '1258 images at 1.0 deg. in \w and 20 sec.'
_diffrn_radiation_monochromator graphite
_diffrn_radiation_source 'Enhance (Mo) X-ray Source'
_diffrn_radiation_type MoK\a
_diffrn_radiation_wavelength 0.71073
_diffrn_reflns_av_R_equivalents 0.1318
_diffrn_reflns_av_sigmaI/netI 0.2176
_diffrn_reflns_limit_h_max 19
_diffrn_reflns_limit_h_min -19
_diffrn_reflns_limit_k_max 12
_diffrn_reflns_limit_k_min -11
_diffrn_reflns_limit_l_max 42
_diffrn_reflns_limit_l_min -41
_diffrn_reflns_number 25882
_diffrn_reflns_theta_full 27.56
_diffrn_reflns_theta_max 27.56
_diffrn_reflns_theta_min 3.36
_exptl_absorpt_coefficient_mu 5.052
_exptl_absorpt_correction_T_max 0.752
_exptl_absorpt_correction_T_min 0.468
_exptl_absorpt_correction_type empirical
_exptl_absorpt_process_details sadabs
_exptl_crystal_colour yellow
_exptl_crystal_density_diffrn 1.507
_exptl_crystal_density_method 'not measured'
_exptl_crystal_description prism
_exptl_crystal_F_000 2127
_exptl_crystal_size_max 0.09
_exptl_crystal_size_mid 0.05
_exptl_crystal_size_min 0.02
_refine_diff_density_max 1.900
_refine_diff_density_min -2.424
_refine_diff_density_rms 0.178
_refine_ls_extinction_method none
_refine_ls_goodness_of_fit_ref 0.848
_refine_ls_hydrogen_treatment constr
_refine_ls_matrix_type full
_refine_ls_number_parameters 217
_refine_ls_number_reflns 5333
_refine_ls_number_restraints 6
_refine_ls_restrained_S_all 0.849
_refine_ls_R_factor_all 0.1456
_refine_ls_R_factor_gt 0.0528
_refine_ls_shift/su_max 0.001
_refine_ls_shift/su_mean 0.000
_refine_ls_structure_factor_coef Fsqd
_refine_ls_weighting_details 'calc w=1/[\s^2^(Fo^2^)+(0.0142P)^2^+0.0000P] where P=(Fo^2^+2Fc^2^)/3'
_refine_ls_weighting_scheme calc
_refine_ls_wR_factor_gt 0.0685
_refine_ls_wR_factor_ref 0.0863
_reflns_number_gt 2734
_reflns_number_total 5333
_reflns_threshold_expression >2sigma(I)
_cod_data_source_file cm061999dsi20060824_091720.cif
_cod_data_source_block cc
_cod_original_sg_symbol_H-M C2/c
_cod_database_code 4001600

loop_
_symmetry_equiv_pos_as_xyz
'x, y, z'
'-x, y, -z+1/2'
'x+1/2, y+1/2, z'
'-x+1/2, y+1/2, -z+1/2'
'-x, -y, -z'
'x, -y, z-1/2'
'-x+1/2, -y+1/2, -z'
'x+1/2, -y+1/2, z-1/2'

loop_
_atom_site_label
_atom_site_type_symbol
_atom_site_fract_x
_atom_site_fract_y
_atom_site_fract_z
_atom_site_U_iso_or_equiv
_atom_site_adp_type
_atom_site_occupancy
_atom_site_symmetry_multiplicity
_atom_site_calc_flag
_atom_site_refinement_flags
W1 W 0.07922(2) 0.54642(4) 0.119228(10) 0.02242(12) Uani 1 1 d .
Cl1 Cl -0.05596(15) 0.6769(2) 0.10082(7) 0.0372(6) Uani 1 1 d .
N2 N 0.1249(4) 0.6322(7) 0.1644(2) 0.0318(19) Uani 1 1 d U
N4 N 0.1033(4) 0.6117(7) 0.05911(18) 0.0192(16) Uani 1 1 d .
N5 N 0.2272(4) 0.5211(7) 0.03385(18) 0.0191(16) Uani 1 1 d .
N3 N 0.1950(4) 0.4710(7) 0.10136(17) 0.0209(16) Uani 1 1 d .
N1 N 0.0308(5) 0.3877(7) 0.1288(2) 0.035(2) Uani 1 1 d .
C41 C 0.1055(6) 0.8673(9) 0.0623(3) 0.040(3) Uani 1 1 d .
H41A H 0.1637 0.8615 0.0821 0.059 Uiso 1 1 calc R
H41B H 0.0582 0.8699 0.0779 0.059 Uiso 1 1 calc R
H41C H 0.1029 0.9523 0.0453 0.059 Uiso 1 1 calc R
C21 C 0.1254(12) 0.5890(16) 0.2387(3) 0.140(7) Uani 1 1 d .
H21A H 0.0606 0.5756 0.2321 0.209 Uiso 1 1 calc R
H21B H 0.1450 0.6248 0.2674 0.209 Uiso 1 1 calc R
H21C H 0.1547 0.4995 0.2363 0.209 Uiso 1 1 calc R
C52 C 0.1847(6) 0.5156(10) -0.0103(2) 0.037(3) Uani 1 1 d .
H52A H 0.1212 0.5376 -0.0141 0.056 Uiso 1 1 calc R
H52B H 0.1912 0.4217 -0.0211 0.056 Uiso 1 1 calc R
H52C H 0.2127 0.5837 -0.0256 0.056 Uiso 1 1 calc R
C42 C 0.0031(6) 0.7452(10) 0.0022(3) 0.031(2) Uani 1 1 d .
H42A H -0.0035 0.6626 -0.0159 0.046 Uiso 1 1 calc R
H42B H -0.0003 0.8295 -0.0151 0.046 Uiso 1 1 calc R
H42C H -0.0449 0.7468 0.0175 0.046 Uiso 1 1 calc R
C51 C 0.3216(5) 0.4907(9) 0.0448(2) 0.034(3) Uani 1 1 d .
H51A H 0.3437 0.4975 0.0754 0.051 Uiso 1 1 calc R
H51B H 0.3534 0.5580 0.0309 0.051 Uiso 1 1 calc R
H51C H 0.3319 0.3961 0.0355 0.051 Uiso 1 1 calc R
C30 C 0.2453(6) 0.3388(9) 0.1121(2) 0.022(2) Uani 1 1 d .
H30A H 0.3058 0.3525 0.1062 0.026 Uiso 1 1 calc R
C40 C 0.0926(5) 0.7403(8) 0.0335(3) 0.023(2) Uani 1 1 d .
H40A H 0.1403 0.7415 0.0172 0.027 Uiso 1 1 calc R
C1 C 0.1784(5) 0.5342(9) 0.0638(2) 0.0184(18) Uani 1 1 d .
C10 C -0.0222(6) 0.2812(10) 0.1453(3) 0.031(2) Uani 1 1 d .
C22 C 0.2507(8) 0.7092(18) 0.2194(4) 0.128(7) Uani 1 1 d .
H22A H 0.2692 0.7763 0.2003 0.191 Uiso 1 1 calc R
H22B H 0.2786 0.6186 0.2169 0.191 Uiso 1 1 calc R
H22C H 0.2694 0.7428 0.2484 0.191 Uiso 1 1 calc R
C11 C -0.0069(8) 0.2974(13) 0.1922(3) 0.070(4) Uani 1 1 d .
H11A H 0.0561 0.2803 0.2052 0.105 Uiso 1 1 calc R
H11B H -0.0439 0.2301 0.2032 0.105 Uiso 1 1 calc R
H11C H -0.0228 0.3924 0.1989 0.105 Uiso 1 1 calc R
C20 C 0.1500(7) 0.6935(10) 0.2077(3) 0.037(3) Uani 1 1 d .
C12 C 0.0073(7) 0.1393(9) 0.1341(3) 0.054(3) Uani 1 1 d .
H12A H 0.0700 0.1250 0.1482 0.081 Uiso 1 1 calc R
H12B H 0.0006 0.1330 0.1036 0.081 Uiso 1 1 calc R
H12C H -0.0294 0.0675 0.1433 0.081 Uiso 1 1 calc R
C13 C -0.1219(6) 0.3076(10) 0.1237(3) 0.047(3) Uani 1 1 d .
H13A H -0.1306 0.2966 0.0932 0.070 Uiso 1 1 calc R
H13B H -0.1385 0.4025 0.1301 0.070 Uiso 1 1 calc R
H13C H -0.1594 0.2403 0.1344 0.070 Uiso 1 1 calc R
C32 C 0.2015(6) 0.2213(8) 0.0851(3) 0.030(2) Uani 1 1 d .
H32A H 0.1948 0.2459 0.0554 0.045 Uiso 1 1 calc R
H32B H 0.1426 0.2038 0.0907 0.045 Uiso 1 1 calc R
H32C H 0.2383 0.1372 0.0915 0.045 Uiso 1 1 calc R
C23 C 0.0966(12) 0.8172(15) 0.2095(4) 0.139(8) Uani 1 1 d .
H23A H 0.1098 0.8876 0.1900 0.208 Uiso 1 1 calc R
H23B H 0.1108 0.8549 0.2382 0.208 Uiso 1 1 calc R
H23C H 0.0332 0.7927 0.2016 0.208 Uiso 1 1 calc R
C31 C 0.2580(6) 0.3088(9) 0.1579(2) 0.037(3) Uani 1 1 d .
H31A H 0.2869 0.3888 0.1742 0.055 Uiso 1 1 calc R
H31B H 0.2955 0.2258 0.1651 0.055 Uiso 1 1 calc R
H31C H 0.1998 0.2922 0.1645 0.055 Uiso 1 1 calc R

loop_
_atom_site_aniso_label
_atom_site_aniso_U_11
_atom_site_aniso_U_22
_atom_site_aniso_U_33
_atom_site_aniso_U_23
_atom_site_aniso_U_13
_atom_site_aniso_U_12
W1 0.0218(2) 0.02368(19) 0.02224(18) -0.0013(2) 0.00596(13) 0.0064(2)
Cl1 0.0266(14) 0.0476(16) 0.0405(14) 0.0071(12) 0.0144(11) 0.0198(12)
N2 0.032(4) 0.039(4) 0.034(4) 0.013(4) 0.029(3) 0.023(4)
N4 0.012(4) 0.023(4) 0.024(4) -0.001(3) 0.005(3) 0.010(3)
N5 0.012(4) 0.024(4) 0.024(4) 0.001(3) 0.010(3) 0.006(3)
N3 0.015(4) 0.030(4) 0.020(3) 0.005(4) 0.011(3) 0.015(4)
N1 0.046(5) 0.022(4) 0.043(5) 0.010(4) 0.023(4) 0.018(4)
C41 0.040(7) 0.025(6) 0.050(6) 0.004(5) 0.002(5) -0.004(5)
C21 0.227(18) 0.161(16) 0.031(7) -0.025(9) 0.030(9) -0.102(14)
C52 0.041(6) 0.046(7) 0.029(5) 0.002(4) 0.016(4) 0.003(5)
C42 0.028(6) 0.032(6) 0.033(5) 0.009(4) 0.010(4) 0.016(4)
C51 0.030(6) 0.038(7) 0.039(5) 0.015(4) 0.019(4) 0.016(4)
C30 0.021(5) 0.021(5) 0.026(5) 0.006(4) 0.010(4) 0.018(4)
C40 0.013(5) 0.023(5) 0.035(5) 0.006(4) 0.010(4) 0.004(4)
C1 0.014(4) 0.021(5) 0.021(4) 0.004(4) 0.004(3) -0.001(4)
C10 0.029(6) 0.034(6) 0.036(6) 0.010(5) 0.018(5) 0.006(5)
C22 0.046(10) 0.26(2) 0.081(9) -0.092(11) 0.013(8) -0.039(11)
C11 0.064(9) 0.102(10) 0.048(7) 0.017(7) 0.022(6) -0.019(7)
C20 0.040(7) 0.044(7) 0.031(6) -0.012(5) 0.015(5) 0.005(5)
C12 0.042(7) 0.030(6) 0.092(8) 0.029(6) 0.020(6) -0.007(6)
C13 0.020(6) 0.051(7) 0.072(7) 0.018(6) 0.015(5) -0.004(5)
C32 0.028(6) 0.023(5) 0.038(5) 0.009(5) 0.005(5) 0.003(5)
C23 0.205(18) 0.119(13) 0.074(9) -0.060(9) -0.007(10) 0.104(13)
C31 0.036(6) 0.040(6) 0.033(5) 0.011(5) 0.005(5) 0.017(5)

loop_
_atom_type_symbol
_atom_type_description
_atom_type_scat_dispersion_real
_atom_type_scat_dispersion_imag
_atom_type_scat_source
C C 0.0033 0.0016 'International Tables Vol C Tables 4.2.6.8 and 6.1.1.4'
H H 0.0000 0.0000 'International Tables Vol C Tables 4.2.6.8 and 6.1.1.4'
Cl Cl 0.1484 0.1585 'International Tables Vol C Tables 4.2.6.8 and 6.1.1.4'
N N 0.0061 0.0033 'International Tables Vol C Tables 4.2.6.8 and 6.1.1.4'
W W -0.8490 6.8722 'International Tables Vol C Tables 4.2.6.8 and 6.1.1.4'

loop_
_geom_angle_atom_site_label_1
_geom_angle_atom_site_label_2
_geom_angle_atom_site_label_3
_geom_angle
N2 W1 N1 112.1(3)
N2 W1 N3 101.3(3)
N1 W1 N3 99.9(3)
N2 W1 N4 121.6(3)
N1 W1 N4 125.3(3)
N3 W1 N4 61.6(2)
N2 W1 Cl1 97.5(2)
N1 W1 Cl1 96.7(2)
N3 W1 Cl1 148.01(17)
N4 W1 Cl1 86.54(17)
C20 N2 W1 168.0(6)
C1 N4 C40 120.2(6)
C1 N4 W1 93.3(4)
C40 N4 W1 137.1(5)
C1 N5 C52 121.2(6)
C1 N5 C51 121.9(6)
C52 N5 C51 116.3(6)
C1 N3 C30 125.6(6)
C1 N3 W1 95.7(5)
C30 N3 W1 130.7(5)
C10 N1 W1 162.6(6)
N3 C30 C32 111.3(6)
N3 C30 C31 110.0(6)
C32 C30 C31 112.6(7)
N4 C40 C41 109.7(6)
N4 C40 C42 112.0(7)
C41 C40 C42 111.1(7)
N3 C1 N4 109.3(6)
N3 C1 N5 126.2(7)
N4 C1 N5 124.4(7)
N1 C10 C12 108.3(7)
N1 C10 C11 109.0(8)
C12 C10 C11 110.7(8)
N1 C10 C13 107.0(7)
C12 C10 C13 111.1(8)
C11 C10 C13 110.7(8)
C23 C20 N2 109.3(8)
C23 C20 C22 117.7(12)
N2 C20 C22 107.8(8)
C23 C20 C21 106.3(12)
N2 C20 C21 108.4(8)
C22 C20 C21 107.0(11)

loop_
_geom_bond_atom_site_label_1
_geom_bond_atom_site_label_2
_geom_bond_distance
W1 N2 1.693(7)
W1 N1 1.753(7)
W1 N3 2.125(6)
W1 N4 2.169(6)
W1 Cl1 2.385(2)
N2 C20 1.500(10)
N4 C1 1.354(9)
N4 C40 1.476(9)
N5 C1 1.366(8)
N5 C52 1.440(8)
N5 C51 1.446(9)
N3 C1 1.339(8)
N3 C30 1.484(9)
N1 C10 1.482(11)
C41 C40 1.522(11)
C21 C20 1.529(14)
C42 C40 1.517(11)
C30 C32 1.492(11)
C30 C31 1.492(10)
C10 C12 1.504(12)
C10 C11 1.504(12)
C10 C13 1.556(12)
C22 C20 1.517(14)
C20 C23 1.451(14)

loop_
_geom_torsion_atom_site_label_1
_geom_torsion_atom_site_label_2
_geom_torsion_atom_site_label_3
_geom_torsion_atom_site_label_4
_geom_torsion
N1 W1 N2 C20 -31(3)
N3 W1 N2 C20 -136(3)
N4 W1 N2 C20 160(3)
Cl1 W1 N2 C20 70(3)
N2 W1 N4 C1 87.5(5)
N1 W1 N4 C1 -80.0(5)
N3 W1 N4 C1 1.7(4)
Cl1 W1 N4 C1 -175.8(4)
N2 W1 N4 C40 -55.9(8)
N1 W1 N4 C40 136.6(7)
N3 W1 N4 C40 -141.7(8)
Cl1 W1 N4 C40 40.8(7)
N2 W1 N3 C1 -121.7(5)
N1 W1 N3 C1 123.3(5)
N4 W1 N3 C1 -1.7(4)
Cl1 W1 N3 C1 3.1(7)
N2 W1 N3 C30 89.3(7)
N1 W1 N3 C30 -25.7(7)
N4 W1 N3 C30 -150.7(7)
Cl1 W1 N3 C30 -145.9(5)
N2 W1 N1 C10 48(2)
N3 W1 N1 C10 155(2)
N4 W1 N1 C10 -143.2(19)
Cl1 W1 N1 C10 -53(2)
C1 N3 C30 C32 -60.3(10)
W1 N3 C30 C32 80.7(8)
C1 N3 C30 C31 174.3(7)
W1 N3 C30 C31 -44.8(10)
C1 N4 C40 C41 -105.1(8)
W1 N4 C40 C41 31.4(10)
C1 N4 C40 C42 131.1(7)
W1 N4 C40 C42 -92.5(8)
C30 N3 C1 N4 153.8(7)
W1 N3 C1 N4 2.5(7)
C30 N3 C1 N5 -24.5(12)
W1 N3 C1 N5 -175.8(7)
C40 N4 C1 N3 149.5(7)
W1 N4 C1 N3 -2.5(6)
C40 N4 C1 N5 -32.2(11)
W1 N4 C1 N5 175.9(7)
C52 N5 C1 N3 141.6(8)
C51 N5 C1 N3 -28.7(12)
C52 N5 C1 N4 -36.4(12)
C51 N5 C1 N4 153.2(7)
W1 N1 C10 C12 -167.3(17)
W1 N1 C10 C11 -47(2)
W1 N1 C10 C13 73(2)
W1 N2 C20 C23 -84(3)
W1 N2 C20 C22 147(3)
W1 N2 C20 C21 31(3)
